data_2002817
loop_
_publ_author_name
'Sfreddo, O'
'Rabbow, C'
'Mueller-Buschbaum, Hk'

_publ_section_title
;
Zur Kristallchemie von Oxozinkat-Platinaten und Oxozinkaten der
Zusammensetzung Ba17 Tm16 Zn8 Pt4 O57 und Ba5 Tm8 Zn4 O21
;
_journal_name_full
;
Zeitschrift fuer Anorganische und Allgemeine Chemie
;
_journal_page_first 699
_journal_page_last 704
_journal_paper_doi 10.1002/zaac.199762301111
_journal_volume 623
_journal_year 1997
_chemical_formula_structural 'Ba5 Zn4 Tm8 O21'
_chemical_formula_sum 'Ba5 O21 Tm8 Zn4'
_chemical_name_systematic 'Barium zinc tamarium oxide (5/4/8/21)'
_space_group_IT_number 87
_symmetry_cell_setting tetragonal
_symmetry_Int_Tables_number 87
_symmetry_space_group_name_Hall '-I 4'
_symmetry_space_group_name_H-M 'I 4/m'
_cell_angle_alpha 90
_cell_angle_beta 90
_cell_angle_gamma 90
_cell_formula_units_Z 2
_cell_length_a 13.652(1)
_cell_length_b 13.652(1)
_cell_length_c 5.664(1)
_cell_volume 1055.6
_refine_ls_R_factor_all 0.071
_cod_database_code 2002817

loop_
_symmetry_equiv_pos_as_xyz
x,y,z
-x,-y,z
-y,x,z
y,-x,z
-x,-y,-z
x,y,-z
y,-x,-z
-y,x,-z
1/2+x,1/2+y,1/2+z
1/2-x,1/2-y,1/2+z
1/2-y,1/2+x,1/2+z
1/2+y,1/2-x,1/2+z
1/2-x,1/2-y,1/2-z
1/2+x,1/2+y,1/2-z
1/2+y,1/2-x,1/2-z
1/2-y,1/2+x,1/2-z

loop_
_atom_site_aniso_label
_atom_site_aniso_U_11
_atom_site_aniso_U_12
_atom_site_aniso_U_13
_atom_site_aniso_U_22
_atom_site_aniso_U_23
_atom_site_aniso_U_33
Tm1 0.00242(7) -0.00014(6) 0. 0.00191(7) 0. 0.00762(9)
Tm2 0.00230(7) -0.00030(6) 0. 0.00177(7) 0. 0.00765(9)
Ba1 0.00507(13) 0. 0. 0.00507(13) 0. 0.0092(2)
Ba2 0.00663(10) -0.00041(9) 0. 0.00431(10) 0. 0.01061(12)
Zn1 0.0047(2) 0.0002(2) 0. 0.0045(2) 0. 0.0086(3)

loop_
_atom_site_label
_atom_site_type_symbol
_atom_site_symmetry_multiplicity
_atom_site_Wyckoff_symbol
_atom_site_fract_x
_atom_site_fract_y
_atom_site_fract_z
_atom_site_occupancy
_atom_site_attached_hydrogens
_atom_site_calc_flag
Tm1 Tm3+ 8 h 0.24834(2) 0.16797(2) 0. 1. 0 d
Tm2 Tm3+ 8 h 0.41153(2) 0.35785(2) 0. 1. 0 d
Ba1 Ba2+ 2 a 0. 0. 0. 1. 0 d
Ba2 Ba2+ 8 h 0.53536(2) 0.13979(2) 0. 1. 0 d
Zn1 Zn2+ 8 h 0.04031(5) 0.25018(5) 0. 1. 0 d
O1 O2- 2 b 0.5 0.5 0. 1. 0 d
O2 O2- 8 h 0.6267(3) 0.9618(3) 0. 1. 0 d
O3 O2- 16 i 0.6779(2) 0.5484(2) 0.7471(6) 1. 0 d
O4 O2- 16 i 0.3519(2) 0.2423(2) 0.2510(6) 1. 0 d

loop_
_atom_type_symbol
_atom_type_oxidation_number
Tm3+ 3.000
Ba2+ 2.000
Zn2+ 2.000
O2- -2.000
